data_4106772
loop_
_publ_author_name
'Andrew E. Ashley'
'Thomas J. Herrington'
'Gregory G. Wildgoose'
'Hasna Zaher'
'Amber L. Thompson'
'Nicholas H. Rees'
'Tobias Kr\"amer'
'Dermot O'Hare'

_publ_contact_author
;
Dermot O'Hare
;
_publ_contact_author_email dermot.ohare@chem.ox.ac.uk
_publ_section_title
;
 Separating Electrophilicity and Lewis Acidity: The Synthesis,
 Characterization, and Electrochemistry of the Electron Deficient
 Tris(aryl)boranes B(C6F5)3-n(C6Cl5)n (n= 1-3)
;
_journal_name_full 'Journal of the American Chemical Society'
_journal_page_first 14727
_journal_page_last 14740
_journal_paper_doi 10.1021/ja205037t
_journal_volume 133
_journal_year 2011
_chemical_formula_moiety 'C18 B1 Cl10 F5'
_chemical_formula_sum 'C18 B Cl10 F5'
_chemical_formula_weight 676.53
_space_group_IT_number 2
_symmetry_cell_setting triclinic
_symmetry_space_group_name_Hall '-P 1'
_symmetry_space_group_name_H-M 'P -1'
_atom_sites_solution_primary direct
_audit_creation_date 10-08-27
_audit_creation_method CRYSTALS_ver_14.06
_cell_angle_alpha 69.5030(7)
_cell_angle_beta 85.0590(7)
_cell_angle_gamma 70.2181(11)
_cell_formula_units_Z 2
_cell_length_a 9.6279(1)
_cell_length_b 11.0451(2)
_cell_length_c 12.3145(3)
_cell_measurement_reflns_used 4987
_cell_measurement_temperature 150
_cell_measurement_theta_max 27
_cell_measurement_theta_min 5
_cell_volume 1153.47(4)
_computing_cell_refinement 'DENZO/SCALEPACK (Otwinowski & Minor, 1997)'
_computing_data_collection 'COLLECT (Nonius, 2001).'
_computing_data_reduction 'DENZO/SCALEPACK (Otwinowski & Minor, 1997)'
_computing_molecular_graphics 'CAMERON (Watkin et al., 1996)'
_computing_publication_material 'CRYSTALS (Betteridge et al., 2003)'
_computing_structure_refinement 'CRYSTALS (Betteridge et al., 2003)'
_computing_structure_solution 'SIR92 (Altomare et al., 1994)'
_diffrn_ambient_temperature 150
_diffrn_measured_fraction_theta_full 0.992
_diffrn_measured_fraction_theta_max 0.990
_diffrn_measurement_device Area
_diffrn_measurement_device_type 'Nonius KappaCCD'
_diffrn_measurement_method \w
_diffrn_radiation_monochromator graphite
_diffrn_radiation_type 'Mo K\a'
_diffrn_radiation_wavelength 0.71073
_diffrn_reflns_av_R_equivalents 0.024
_diffrn_reflns_limit_h_max 12
_diffrn_reflns_limit_h_min -12
_diffrn_reflns_limit_k_max 14
_diffrn_reflns_limit_k_min -14
_diffrn_reflns_limit_l_max 15
_diffrn_reflns_limit_l_min -15
_diffrn_reflns_number 20665
_diffrn_reflns_theta_full 26.970
_diffrn_reflns_theta_max 27.520
_diffrn_reflns_theta_min 5.148
_diffrn_standards_number 0
_exptl_absorpt_coefficient_mu 1.257
_exptl_absorpt_correction_T_max 0.94
_exptl_absorpt_correction_T_min 0.88
_exptl_absorpt_correction_type multi-scan
_exptl_absorpt_process_details 'DENZO/SCALEPACK (Otwinowski & Minor, 1997)'
_exptl_crystal_colour clear_pale_colourless
_exptl_crystal_density_diffrn 1.948
_exptl_crystal_description block
_exptl_crystal_F_000 656
_exptl_crystal_size_max 0.150
_exptl_crystal_size_mid 0.080
_exptl_crystal_size_min 0.050
_refine_diff_density_max 0.61
_refine_diff_density_min -0.69
_refine_ls_extinction_method none
_refine_ls_goodness_of_fit_ref 0.9498
_refine_ls_hydrogen_treatment none
_refine_ls_matrix_type full
_refine_ls_number_parameters 307
_refine_ls_number_reflns 5265
_refine_ls_number_restraints 0
_refine_ls_R_factor_all 0.0593
_refine_ls_R_factor_gt 0.0407
_refine_ls_shift/su_max 0.0005041
_refine_ls_shift/su_mean 0.0000307
_refine_ls_structure_factor_coef Fsqd
_refine_ls_weighting_details
;
 Method, part 1, Chebychev polynomial, (Watkin, 1994, Prince, 1982) 
 [weight] = 1.0/[A~0~*T~0~(x)+A~1~*T~1~(x) ... +A~n-1~]*T~n-1~(x)] 
 where A~i~ are the Chebychev coefficients listed below and x= Fcalc/Fmax 
 Method = Robust Weighting (Prince, 1982) 
 W = [weight] * [1-(deltaF/6*sigmaF)^2^]^2^ 
 A~i~ are: 
 20.1 30.8 15.4 4.13 
;
_refine_ls_weighting_scheme calc
_refine_ls_wR_factor_all 0.1251
_refine_ls_wR_factor_gt 0.1011
_refine_ls_wR_factor_ref 0.1251
_reflns_limit_h_max 12
_reflns_limit_h_min -12
_reflns_limit_k_max 14
_reflns_limit_k_min -13
_reflns_limit_l_max 15
_reflns_limit_l_min 0
_reflns_number_gt 3999
_reflns_number_total 5265
_reflns_threshold_expression I>2.0\s(I)
_oxford_diffrn_Wilson_B_factor 2.59
_oxford_diffrn_Wilson_scale 9.94
_oxford_refine_ls_r_factor_ref 0.0593
_oxford_refine_ls_scale 0.3132(4)
_oxford_reflns_number_all 5265
_oxford_reflns_threshold_expression_ref I>-3.0\s(I)
_oxford_structure_analysis_title 6296
_cod_data_source_file ja205037t_si_002_3.cif
_cod_data_source_block 5
_cod_original_sg_symbol_H-M 'P -1 '
_cod_original_formula_sum 'C18 B1 Cl10 F5'
_cod_database_code 4106772

loop_
_symmetry_equiv_pos_as_xyz
x,y,z
-x,-y,-z

loop_
_atom_site_label
_atom_site_type_symbol
_atom_site_fract_x
_atom_site_fract_y
_atom_site_fract_z
_atom_site_U_iso_or_equiv
_atom_site_occupancy
_atom_site_adp_type
B1 B 0.6787(4) -0.0031(3) 0.7665(3) 0.0214 1.0000 Uani
C1 C 0.8112(3) -0.1033(3) 0.8573(3) 0.0227 1.0000 Uani
C2 C 0.8290(3) -0.0786(3) 0.9583(3) 0.0233 1.0000 Uani
C3 C 0.9384(4) -0.1675(3) 1.0432(3) 0.0281 1.0000 Uani
C4 C 1.0378(4) -0.2849(3) 1.0264(3) 0.0290 1.0000 Uani
C5 C 1.0241(3) -0.3131(3) 0.9258(3) 0.0273 1.0000 Uani
C6 C 0.9109(3) -0.2233(3) 0.8440(3) 0.0252 1.0000 Uani
C7 C 0.6700(3) 0.1518(3) 0.7046(2) 0.0224 1.0000 Uani
C8 C 0.5487(3) 0.2613(3) 0.7156(3) 0.0264 1.0000 Uani
C9 C 0.5483(4) 0.3966(3) 0.6712(3) 0.0266 1.0000 Uani
C10 C 0.6698(4) 0.4255(3) 0.6127(3) 0.0285 1.0000 Uani
C11 C 0.7893(4) 0.3201(3) 0.5958(3) 0.0266 1.0000 Uani
C12 C 0.7865(3) 0.1865(3) 0.6410(3) 0.0224 1.0000 Uani
C13 C 0.5577(3) -0.0577(3) 0.7467(3) 0.0222 1.0000 Uani
C14 C 0.5305(3) -0.1723(3) 0.8276(3) 0.0256 1.0000 Uani
C15 C 0.4182(4) -0.2173(3) 0.8131(3) 0.0278 1.0000 Uani
C16 C 0.3286(3) -0.1499(3) 0.7136(3) 0.0280 1.0000 Uani
C17 C 0.3512(3) -0.0366(3) 0.6307(3) 0.0268 1.0000 Uani
C18 C 0.4638(3) 0.0067(3) 0.6482(3) 0.0242 1.0000 Uani
Cl1 Cl 0.70480(10) 0.06476(9) 0.98140(7) 0.0345 1.0000 Uani
Cl2 Cl 0.95029(11) -0.13388(10) 1.16759(7) 0.0401 1.0000 Uani
Cl3 Cl 1.17371(11) -0.39622(10) 1.12956(8) 0.0444 1.0000 Uani
Cl4 Cl 1.14305(9) -0.45899(8) 0.90637(8) 0.0336 1.0000 Uani
Cl5 Cl 0.89294(9) -0.26051(8) 0.72238(7) 0.0311 1.0000 Uani
Cl6 Cl 0.39703(9) 0.22908(9) 0.79015(8) 0.0347 1.0000 Uani
Cl7 Cl 0.39891(10) 0.52620(9) 0.68913(8) 0.0386 1.0000 Uani
Cl8 Cl 0.67243(11) 0.59032(8) 0.56135(8) 0.0410 1.0000 Uani
Cl9 Cl 0.93851(10) 0.35563(9) 0.52205(8) 0.0382 1.0000 Uani
Cl10 Cl 0.93332(8) 0.05756(8) 0.61634(7) 0.0270 1.0000 Uani
F1 F 0.6105(2) -0.2415(2) 0.92743(17) 0.0337 1.0000 Uani
F2 F 0.3950(3) -0.3255(2) 0.8951(2) 0.0409 1.0000 Uani
F3 F 0.2200(2) -0.1918(2) 0.6980(2) 0.0376 1.0000 Uani
F4 F 0.2657(2) 0.0298(2) 0.53354(18) 0.0365 1.0000 Uani
F5 F 0.4803(2) 0.11678(19) 0.56348(16) 0.0305 1.0000 Uani

loop_
_atom_site_aniso_label
_atom_site_aniso_U_11
_atom_site_aniso_U_22
_atom_site_aniso_U_33
_atom_site_aniso_U_23
_atom_site_aniso_U_13
_atom_site_aniso_U_12
B1 0.0243(15) 0.0197(14) 0.0204(14) -0.0081(12) 0.0037(12) -0.0070(12)
C1 0.0216(13) 0.0234(14) 0.0249(14) -0.0072(11) 0.0014(11) -0.0109(11)
C2 0.0245(14) 0.0235(14) 0.0240(14) -0.0079(11) 0.0031(11) -0.0114(11)
C3 0.0305(16) 0.0318(16) 0.0242(14) -0.0071(12) 0.0020(12) -0.0160(13)
C4 0.0254(15) 0.0312(16) 0.0279(15) -0.0018(12) -0.0037(12) -0.0140(13)
C5 0.0254(15) 0.0221(14) 0.0317(16) -0.0046(12) 0.0006(12) -0.0093(12)
C6 0.0252(14) 0.0241(14) 0.0267(15) -0.0054(12) 0.0008(11) -0.0120(12)
C7 0.0224(13) 0.0242(14) 0.0216(13) -0.0081(11) 0.0000(11) -0.0085(11)
C8 0.0244(14) 0.0269(15) 0.0266(15) -0.0084(12) 0.0000(11) -0.0074(12)
C9 0.0295(15) 0.0192(13) 0.0268(15) -0.0089(12) -0.0039(12) -0.0005(11)
C10 0.0371(17) 0.0230(14) 0.0256(15) -0.0049(12) -0.0036(12) -0.0126(13)
C11 0.0284(15) 0.0277(15) 0.0240(14) -0.0054(12) -0.0013(12) -0.0126(12)
C12 0.0196(13) 0.0250(14) 0.0228(13) -0.0085(11) -0.0008(10) -0.0069(11)
C13 0.0210(13) 0.0211(13) 0.0238(14) -0.0070(11) 0.0021(11) -0.0070(11)
C14 0.0268(15) 0.0252(14) 0.0226(14) -0.0053(11) -0.0010(11) -0.0083(12)
C15 0.0270(15) 0.0243(14) 0.0342(16) -0.0098(13) 0.0065(12) -0.0124(12)
C16 0.0207(14) 0.0288(15) 0.0391(17) -0.0158(13) 0.0035(12) -0.0098(12)
C17 0.0208(14) 0.0280(15) 0.0311(16) -0.0123(13) -0.0033(11) -0.0039(12)
C18 0.0255(14) 0.0202(13) 0.0243(14) -0.0059(11) 0.0007(11) -0.0062(11)
Cl1 0.0405(4) 0.0339(4) 0.0291(4) -0.0161(3) 0.0035(3) -0.0072(3)
Cl2 0.0462(5) 0.0529(5) 0.0261(4) -0.0125(4) -0.0046(3) -0.0220(4)
Cl3 0.0392(5) 0.0423(5) 0.0396(5) 0.0010(4) -0.0157(4) -0.0103(4)
Cl4 0.0254(4) 0.0229(4) 0.0455(5) -0.0059(3) 0.0027(3) -0.0054(3)
Cl5 0.0359(4) 0.0265(4) 0.0314(4) -0.0144(3) -0.0010(3) -0.0058(3)
Cl6 0.0264(4) 0.0326(4) 0.0446(5) -0.0162(3) 0.0116(3) -0.0086(3)
Cl7 0.0375(4) 0.0260(4) 0.0477(5) -0.0174(4) 0.0005(4) 0.0005(3)
Cl8 0.0528(5) 0.0216(4) 0.0458(5) -0.0045(3) -0.0039(4) -0.0148(4)
Cl9 0.0387(4) 0.0365(4) 0.0408(5) -0.0079(4) 0.0106(4) -0.0217(4)
Cl10 0.0238(3) 0.0275(4) 0.0303(4) -0.0124(3) 0.0054(3) -0.0076(3)
F1 0.0391(11) 0.0329(10) 0.0261(9) 0.0011(8) -0.0040(8) -0.0184(9)
F2 0.0445(12) 0.0348(11) 0.0443(12) -0.0033(9) 0.0041(10) -0.0256(10)
F3 0.0249(9) 0.0333(10) 0.0590(13) -0.0174(10) -0.0045(9) -0.0117(8)
F4 0.0274(10) 0.0398(11) 0.0379(11) -0.0093(9) -0.0113(8) -0.0068(8)
F5 0.0340(10) 0.0250(9) 0.0271(9) -0.0005(7) -0.0043(7) -0.0107(8)

loop_
_atom_type_symbol
_atom_type_scat_dispersion_real
_atom_type_scat_dispersion_imag
_atom_type_scat_Cromer_Mann_a1
_atom_type_scat_Cromer_Mann_b1
_atom_type_scat_Cromer_Mann_a2
_atom_type_scat_Cromer_Mann_b2
_atom_type_scat_Cromer_Mann_a3
_atom_type_scat_Cromer_Mann_b3
_atom_type_scat_Cromer_Mann_a4
_atom_type_scat_Cromer_Mann_b4
_atom_type_scat_Cromer_Mann_c
_atom_type_scat_source
C 0.0033 0.0016 2.3100 20.8439 1.0200 10.2075 1.5886 0.5687 0.8650 51.6512 0.2156 'International Tables Vol C 4.2.6.8 and 6.1.1.4'
H 0.0000 0.0000 0.4930 10.5109 0.3229 26.1257 0.1402 3.1424 0.0408 57.7998 0.0030 'International Tables Vol C 4.2.6.8 and 6.1.1.4'
B 0.0013 0.0007 2.0545 23.2185 1.3326 1.0210 1.0979 60.3498 0.7068 0.1403 -0.1932 'International Tables Vol C 4.2.6.8 and 6.1.1.4'
Cl 0.1484 0.1585 11.4604 0.0104 7.1964 1.1662 6.2556 18.5194 1.6455 47.7784 -9.5574 'International Tables Vol C 4.2.6.8 and 6.1.1.4'
F 0.0171 0.0103 3.5392 10.2825 2.6412 4.2944 1.5170 0.2615 1.0243 26.1476 0.2776 'International Tables Vol C 4.2.6.8 and 6.1.1.4'

loop_
_geom_angle_atom_site_label_1
_geom_angle_atom_site_label_2
_geom_angle_atom_site_label_3
_geom_angle
_geom_angle_publ_flag
C1 B1 C7 118.6(3) yes
C1 B1 C13 119.0(2) yes
C7 B1 C13 122.2(3) yes
B1 C1 C2 120.8(3) yes
B1 C1 C6 122.4(3) yes
C2 C1 C6 116.7(3) yes
C1 C2 C3 122.8(3) yes
C1 C2 Cl1 118.5(2) yes
C3 C2 Cl1 118.6(2) yes
C2 C3 C4 119.1(3) yes
C2 C3 Cl2 120.4(3) yes
C4 C3 Cl2 120.5(3) yes
C3 C4 C5 119.8(3) yes
C3 C4 Cl3 120.1(3) yes
C5 C4 Cl3 120.0(3) yes
C4 C5 C6 119.4(3) yes
C4 C5 Cl4 120.0(2) yes
C6 C5 Cl4 120.6(3) yes
C1 C6 C5 122.2(3) yes
C1 C6 Cl5 118.8(2) yes
C5 C6 Cl5 119.0(2) yes
B1 C7 C8 122.2(3) yes
B1 C7 C12 121.5(3) yes
C8 C7 C12 116.3(3) yes
C7 C8 C9 121.9(3) yes
C7 C8 Cl6 119.7(2) yes
C9 C8 Cl6 118.4(2) yes
C8 C9 C10 119.7(3) yes
C8 C9 Cl7 120.1(3) yes
C10 C9 Cl7 120.2(2) yes
C9 C10 C11 119.9(3) yes
C9 C10 Cl8 120.0(3) yes
C11 C10 Cl8 120.0(3) yes
C10 C11 C12 119.1(3) yes
C10 C11 Cl9 120.0(2) yes
C12 C11 Cl9 120.9(2) yes
C7 C12 C11 123.1(3) yes
C7 C12 Cl10 118.4(2) yes
C11 C12 Cl10 118.6(2) yes
B1 C13 C14 122.9(3) yes
B1 C13 C18 122.4(3) yes
C14 C13 C18 114.6(3) yes
C13 C14 C15 123.2(3) yes
C13 C14 F1 120.6(3) yes
C15 C14 F1 116.2(3) yes
C14 C15 C16 119.8(3) yes
C14 C15 F2 120.5(3) yes
C16 C15 F2 119.7(3) yes
C15 C16 C17 119.3(3) yes
C15 C16 F3 120.7(3) yes
C17 C16 F3 120.0(3) yes
C16 C17 C18 119.5(3) yes
C16 C17 F4 120.2(3) yes
C18 C17 F4 120.3(3) yes
C13 C18 C17 123.6(3) yes
C13 C18 F5 120.2(3) yes
C17 C18 F5 116.3(3) yes

loop_
_geom_bond_atom_site_label_1
_geom_bond_atom_site_label_2
_geom_bond_distance
_geom_bond_publ_flag
B1 C1 1.589(4) yes
B1 C7 1.586(4) yes
B1 C13 1.552(4) yes
C1 C2 1.399(4) yes
C1 C6 1.403(4) yes
C2 C3 1.392(4) yes
C2 Cl1 1.730(3) yes
C3 C4 1.398(5) yes
C3 Cl2 1.718(3) yes
C4 C5 1.405(5) yes
C4 Cl3 1.715(3) yes
C5 C6 1.394(4) yes
C5 Cl4 1.714(3) yes
C6 Cl5 1.723(3) yes
C7 C8 1.405(4) yes
C7 C12 1.396(4) yes
C8 C9 1.400(4) yes
C8 Cl6 1.730(3) yes
C9 C10 1.391(5) yes
C9 Cl7 1.714(3) yes
C10 C11 1.394(5) yes
C10 Cl8 1.714(3) yes
C11 C12 1.392(4) yes
C11 Cl9 1.717(3) yes
C12 Cl10 1.727(3) yes
C13 C14 1.400(4) yes
C13 C18 1.394(4) yes
C14 C15 1.381(4) yes
C14 F1 1.340(4) yes
C15 C16 1.381(5) yes
C15 F2 1.339(4) yes
C16 C17 1.381(5) yes
C16 F3 1.330(4) yes
C17 C18 1.383(4) yes
C17 F4 1.339(4) yes
C18 F5 1.344(3) yes

loop_
_cod_related_entry_id
_cod_related_entry_database
_cod_related_entry_code
1 ChemSpider 30660269
